data_8100337
loop_
_publ_author_name
'Noll, Andrea'
'M\"uller, Ulrich'

_publ_section_title
;
Crystal structure of 1-[[(Z)-1-chloroethylidene]-amino]-ethaneiminium 
chloride, [CH~3~ClNCNH~2~CH~3~]Cl
;
_journal_issue 2
_journal_name_full 'Zeitschrift f\"ur Kristallographie - New Crystal Structures'
_journal_page_first 216
_journal_page_last 216
_journal_volume 218
_journal_year 2003
_chemical_formula_moiety 'C2 H3 N H2 C N C2 Cl H3'
_chemical_formula_structural '[CH3 ClNCNH2 CH3]Cl'
_chemical_formula_sum 'C4 H8 Cl2 N2'
_chemical_formula_weight 155.03
_space_group_IT_number 19
_symmetry_cell_setting orthorhombic
_symmetry_space_group_name_Hall 'P 2ac 2ab'
_symmetry_space_group_name_H-M 'P 21 21 21'
_cell_angle_alpha 90.00
_cell_angle_beta 90.00
_cell_angle_gamma 90.00
_cell_formula_units_Z 4
_cell_length_a 4.828(2)
_cell_length_b 10.497(3)
_cell_length_c 14.830(4)
_cell_measurement_temperature 193(2)
_cell_volume 751.6(4)
_diffrn_ambient_temperature 193(2)
_exptl_crystal_density_diffrn 1.352
_refine_diff_density_rms 0.083
_cod_database_code 8100337

loop_
_symmetry_equiv_pos_as_xyz
'x, y, z'
'-x+1/2, -y, z+1/2'
'-x, y+1/2, -z+1/2'
'x+1/2, -y+1/2, -z'

loop_
_atom_site_label
_atom_site_type_symbol
_atom_site_fract_x
_atom_site_fract_y
_atom_site_fract_z
_atom_site_U_iso_or_equiv
_atom_site_adp_type
_atom_site_occupancy
_atom_site_calc_flag
_atom_site_refinement_flags
_atom_site_disorder_assembly
_atom_site_disorder_group
Cl1 Cl 0.2166(5) 0.6079(2) -0.0339(1) 0.0469(6) Uani 1 d . . .
Cl2 Cl -0.0066(5) 0.3715(2) 0.1857(1) 0.0337(5) Uani 1 d . . .
C1 C 0.4153(14) 0.6268(6) 0.1730(4) 0.025(2) Uani 1 d . . .
C2 C 0.521(2) 0.6143(7) 0.2659(4) 0.037(2) Uani 1 d . . .
H2A H 0.657 0.5478 0.2681 0.055 Uiso 1 calc R . .
H2B H 0.370 0.5937 0.3057 0.055 Uiso 1 calc R . .
H2C H 0.603 0.6933 0.2844 0.055 Uiso 1 calc R . .
N1 N 0.231(2) 0.7122(6) 0.1539(5) 0.032(2) Uani 1 d . . .
H1A H 0.17(2) 0.769(8) 0.203(6) 0.06(3) Uiso 1 d . . .
H1B H 0.17(2) 0.715(6) 0.100(5) 0.01(2) Uiso 1 d . . .
N2 N 0.522(2) 0.6431(4) 0.1118(4) 0.027(1) Uani 1 d . . .
C3 C 0.435(2) 0.5210(6) 0.0244(5) 0.027(2) Uani 1 d . . .
C4 C 0.564(2) 0.4035(7) -0.0138(5) 0.046(2) Uani 1 d . . .
H4A H 0.501 0.3911 -0.0745 0.070 Uiso 1 calc R . .
H4B H 0.514 0.3313 0.0222 0.070 Uiso 1 calc R . .
H4C H 0.762 0.4128 -0.0138 0.070 Uiso 1 calc R . .

loop_
_atom_site_aniso_label
_atom_site_aniso_U_11
_atom_site_aniso_U_22
_atom_site_aniso_U_33
_atom_site_aniso_U_23
_atom_site_aniso_U_13
_atom_site_aniso_U_12
Cl1 0.055(2) 0.0523(12) 0.0332(9) 0.0035(10) -0.0077(11) -0.0021(13)
Cl2 0.029(1) 0.0304(8) 0.0421(9) 0.0096(8) 0.0022(10) -0.0035(12)
C1 0.025(4) 0.022(3) 0.028(4) 0.000(3) 0.008(3) -0.011(4)
C2 0.039(5) 0.037(4) 0.035(4) -0.007(4) 0.002(4) -0.002(7)
N1 0.041(5) 0.030(4) 0.025(4) 0.003(3) 0.002(4) 0.000(4)
N2 0.029(4) 0.025(3) 0.026(3) -0.005(2) 0.007(4) -0.004(3)
C3 0.023(5) 0.028(3) 0.029(4) -0.004(3) 0.007(4) -0.004(3)
C4 0.048(6) 0.050(4) 0.041(5) -0.015(4) -0.003(4) 0.000(4)

loop_
_geom_bond_atom_site_label_1
_geom_bond_atom_site_label_2
_geom_bond_distance
_geom_bond_site_symmetry_2
_geom_bond_publ_flag
Cl1 C3 1.640(7) . ?
C1 N1 1.296(9) . ?
C1 N2 1.364(8) . ?
C1 C2 1.474(9) . ?
N2 C3 1.383(9) . ?
C3 C4 1.495(9) . ?

loop_
_cod_related_entry_id
_cod_related_entry_database
_cod_related_entry_code
1 ChemSpider 30653812
